data_2311611
loop_
_publ_author_name
'Piromchom, Jureepan'
'Wannarit, Nanthawat'
'Pakawatchai, Chaveng'
'Youngme, Sujittra'

_publ_section_title
;
 The heterometallic cadmium-silver complex
 cis-bis[dicyanidoargentato(I)-\kN]bis(5,5'-dimethyl-2,2'-bipyridyl-\k(2)N,N')cadmium(II)
 monohydrate.
;
_journal_coeditor_code WQ3049
_journal_issue 'Pt 10'
_journal_name_full 'Acta crystallographica. Section C, Crystal structure communications'
_journal_page_first 1136
_journal_page_last 1139
_journal_paper_doi 10.1107/S0108270113025201
_journal_volume 69
_journal_year 2013
_chemical_formula_iupac '[Ag2 Cd (C N)4 (C12 H12 N2)2], H2 O'
_chemical_formula_moiety 'C28 H24 Ag2 Cd N8, H2 O'
_chemical_formula_sum 'C28 H26 Ag2 Cd N8 O'
_chemical_formula_weight 818.72
_chemical_name_common
'<i>cis</i>-Bis[dicyanidoargentato(I)-\k<i>N</i>]bis(5,5'-dimethyl-2,2'-bipyridyl-\k^2^<i>N</i>,<i>N</i>')cadmium(II) monohydrate'
_chemical_name_systematic
;
Di-\m-cyanido-1:3\k^2^<i>C</i>:<i>N</i>;2:3\k^2^<i>C</i>:<i>N</i>-\
dicyanido-1\k<i>C</i>,2\k<i>C</i>-bis(5,5'-dimethyl-2,2'-bipyridyl-\
3\k^2^<i>N</i>,<i>N</i>')cadmium(II)disilver(I) monohydrate
;
_space_group_IT_number 2
_space_group_name_Hall '-P 1'
_space_group_name_H-M_alt 'P -1'
_symmetry_cell_setting triclinic
_symmetry_space_group_name_Hall '-P 1'
_symmetry_space_group_name_H-M 'P -1'
_atom_sites_solution_hydrogens geom
_atom_sites_solution_primary direct
_atom_sites_solution_secondary difmap
_cell_angle_alpha 109.5250(10)
_cell_angle_beta 100.5720(10)
_cell_angle_gamma 98.3240(10)
_cell_formula_units_Z 2
_cell_length_a 9.6964(4)
_cell_length_b 11.2487(5)
_cell_length_c 15.7456(7)
_cell_measurement_reflns_used 9313
_cell_measurement_temperature 293
_cell_measurement_theta_max 28.23
_cell_measurement_theta_min 2.19
_cell_volume 1551.30(12)
_computing_cell_refinement 'SMART (Bruker, 2000)'
_computing_data_collection 'SMART (Bruker, 2000)'
_computing_data_reduction 'SAINT (Bruker, 2000)'
_computing_molecular_graphics
;
ORTEPIII for Windows (Farrugia, 2012) and Mercury (Macrae <i>et al.</i>,
2008)
;
_computing_publication_material
;
PLATON (Spek, 2009) and publCIF (Westrip, 2010)
;
_computing_structure_refinement 'SHELXL97 (Sheldrick, 2008)'
_computing_structure_solution 'SHELXTL (Sheldrick, 2008)'
_diffrn_ambient_temperature 293
_diffrn_measured_fraction_theta_full 0.997
_diffrn_measured_fraction_theta_max 0.997
_diffrn_measurement_device_type 'Bruker SMART CCD area-detector'
_diffrn_measurement_method '\f and \w'
_diffrn_radiation_monochromator graphite
_diffrn_radiation_source 'sealed tube'
_diffrn_radiation_type MoK\a
_diffrn_radiation_wavelength 0.71073
_diffrn_reflns_av_R_equivalents 0.0172
_diffrn_reflns_av_sigmaI/netI 0.0210
_diffrn_reflns_limit_h_max 12
_diffrn_reflns_limit_h_min -12
_diffrn_reflns_limit_k_max 14
_diffrn_reflns_limit_k_min -14
_diffrn_reflns_limit_l_max 20
_diffrn_reflns_limit_l_min -20
_diffrn_reflns_number 21735
_diffrn_reflns_theta_full 28.28
_diffrn_reflns_theta_max 28.28
_diffrn_reflns_theta_min 1.95
_exptl_absorpt_coefficient_mu 1.963
_exptl_absorpt_correction_T_max 1.000
_exptl_absorpt_correction_T_min 0.799
_exptl_absorpt_correction_type multi-scan
_exptl_absorpt_process_details '(SADABS; Sheldrick, 2000)'
_exptl_crystal_colour colourless
_exptl_crystal_density_diffrn 1.753
_exptl_crystal_density_method 'not measured'
_exptl_crystal_description block
_exptl_crystal_F_000 800
_exptl_crystal_size_max 0.387
_exptl_crystal_size_mid 0.162
_exptl_crystal_size_min 0.092
_refine_diff_density_max 0.596
_refine_diff_density_min -0.306
_refine_ls_extinction_method none
_refine_ls_goodness_of_fit_ref 1.033
_refine_ls_hydrogen_treatment mixed
_refine_ls_matrix_type full
_refine_ls_number_parameters 373
_refine_ls_number_reflns 7667
_refine_ls_number_restraints 0
_refine_ls_restrained_S_all 1.033
_refine_ls_R_factor_all 0.0317
_refine_ls_R_factor_gt 0.0264
_refine_ls_shift/su_max 0.001
_refine_ls_shift/su_mean 0.000
_refine_ls_structure_factor_coef Fsqd
_refine_ls_weighting_details 'calc w = 1/[\s^2^(Fo^2^)+(0.0329P)^2^+0.3861P] where P=(Fo^2^+2Fc^2^)/3'
_refine_ls_weighting_scheme calc
_refine_ls_wR_factor_gt 0.0626
_refine_ls_wR_factor_ref 0.0652
_reflns_number_gt 6749
_reflns_number_total 7667
_reflns_threshold_expression I>2\s(I)
_cod_data_source_file wq3049sup1.cif
_cod_data_source_block I
_cod_database_code 2311611

loop_
_symmetry_equiv_pos_as_xyz
x,y,z
-x,-y,-z

loop_
_atom_site_aniso_label
_atom_site_aniso_U_11
_atom_site_aniso_U_22
_atom_site_aniso_U_33
_atom_site_aniso_U_12
_atom_site_aniso_U_13
_atom_site_aniso_U_23
Cd1 0.04050(10) 0.04030(10) 0.03190(10) 0.00440(10) 0.01070(10) 0.01210(10)
Ag1 0.06170(10) 0.05200(10) 0.05600(10) -0.00520(10) 0.01350(10) 0.00290(10)
Ag2 0.05660(10) 0.05980(10) 0.06200(10) 0.01970(10) 0.01250(10) 0.02000(10)
N1 0.0425(10) 0.0429(9) 0.0398(9) 0.0068(8) 0.0114(8) 0.0116(8)
N2 0.0466(10) 0.0461(10) 0.0421(10) 0.0080(8) 0.0171(8) 0.0187(8)
N3 0.0483(10) 0.0421(10) 0.0380(9) 0.0001(8) 0.0095(8) 0.0103(8)
N4 0.0474(10) 0.0416(9) 0.0359(9) 0.0055(8) 0.0078(8) 0.0137(7)
N5 0.0536(12) 0.0586(12) 0.0559(12) 0.0179(10) 0.0163(10) 0.0189(10)
N6 0.0559(12) 0.0567(12) 0.0464(11) -0.0035(10) 0.0146(9) 0.0097(10)
N7 0.0700(16) 0.0769(16) 0.0861(18) 0.0267(14) 0.0258(14) 0.0416(15)
N8 0.100(2) 0.0572(15) 0.0827(19) -0.0109(15) 0.0157(16) 0.0014(14)
C1 0.0470(12) 0.0545(13) 0.0453(12) 0.0115(10) 0.0097(10) 0.0174(11)
C2 0.0486(13) 0.0540(14) 0.0632(16) 0.0137(11) 0.0099(12) 0.0162(12)
C3 0.0459(14) 0.0631(16) 0.090(2) 0.0161(12) 0.0260(14) 0.0257(15)
C4 0.0518(14) 0.0571(15) 0.0726(17) 0.0093(12) 0.0290(13) 0.0243(13)
C5 0.0429(11) 0.0391(11) 0.0419(11) 0.0005(9) 0.0136(9) 0.0079(9)
C6 0.0664(19) 0.086(2) 0.094(2) 0.0363(17) 0.0206(17) 0.0396(19)
C7 0.0437(11) 0.0391(11) 0.0422(11) -0.0003(9) 0.0156(9) 0.0110(9)
C8 0.0567(14) 0.0544(13) 0.0469(13) 0.0040(11) 0.0252(11) 0.0147(11)
C9 0.0672(16) 0.0546(14) 0.0434(12) -0.0001(12) 0.0218(11) 0.0189(11)
C10 0.0625(15) 0.0545(14) 0.0473(13) 0.0050(11) 0.0171(11) 0.0251(11)
C11 0.0541(13) 0.0571(14) 0.0509(13) 0.0125(11) 0.0214(11) 0.0271(11)
C12 0.088(2) 0.092(2) 0.0743(19) 0.0295(18) 0.0332(17) 0.0555(18)
C13 0.0598(15) 0.0508(13) 0.0455(13) -0.0013(11) 0.0155(11) 0.0134(11)
C14 0.0539(14) 0.0432(12) 0.0565(14) -0.0016(10) 0.0110(11) 0.0064(11)
C15 0.0649(16) 0.0536(14) 0.0471(14) -0.0036(12) -0.0040(12) 0.0057(11)
C16 0.0751(18) 0.0551(14) 0.0399(12) -0.0002(13) 0.0030(12) 0.0147(11)
C17 0.0494(12) 0.0401(11) 0.0372(11) 0.0071(9) 0.0076(9) 0.0115(9)
C18 0.076(2) 0.0612(18) 0.079(2) -0.0203(15) 0.0156(16) 0.0086(15)
C19 0.0516(13) 0.0433(11) 0.0368(11) 0.0079(10) 0.0084(9) 0.0152(9)
C20 0.085(2) 0.0606(15) 0.0377(12) -0.0013(14) 0.0049(12) 0.0196(11)
C21 0.086(2) 0.0667(17) 0.0494(14) 0.0029(15) 0.0166(13) 0.0319(13)
C22 0.0547(14) 0.0504(13) 0.0533(13) 0.0072(11) 0.0109(11) 0.0283(11)
C23 0.0521(13) 0.0440(12) 0.0419(12) 0.0034(10) 0.0067(10) 0.0169(10)
C24 0.0747(18) 0.0619(16) 0.0696(18) -0.0022(14) 0.0112(14) 0.0376(14)
C25 0.0552(14) 0.0526(14) 0.0496(13) 0.0095(12) 0.0131(11) 0.0151(11)
C26 0.0505(13) 0.0563(14) 0.0466(13) -0.0048(11) 0.0147(11) 0.0108(11)
C27 0.0599(16) 0.0593(15) 0.0626(16) 0.0138(13) 0.0188(12) 0.0310(13)
C28 0.0722(18) 0.0495(14) 0.0569(15) 0.0020(13) 0.0160(13) 0.0130(12)
O1 0.0730(17) 0.0722(16) 0.0863(17) 0.0184(14) 0.0120(14) 0.0190(13)

loop_
_atom_site_type_symbol
_atom_site_label
_atom_site_fract_x
_atom_site_fract_y
_atom_site_fract_z
_atom_site_U_iso_or_equiv
_atom_site_thermal_displace_type
_atom_site_calc_flag
_atom_site_refinement_flags
_atom_site_occupancy
Cd Cd1 0.15538(2) 0.376140(10) 0.264250(10) 0.03820(10) Uani . . 1.000
Ag Ag1 0.45743(2) 0.84462(2) 0.522500(10) 0.06320(10) Uani . . 1.000
Ag Ag2 0.58525(2) 0.11057(2) 0.269440(10) 0.05970(10) Uani . . 1.000
N N1 -0.04988(19) 0.45002(17) 0.30232(12) 0.0429(5) Uani . . 1.000
N N2 0.0790(2) 0.28808(18) 0.36992(13) 0.0437(6) Uani . . 1.000
N N3 0.0035(2) 0.23139(18) 0.12025(12) 0.0453(6) Uani . . 1.000
N N4 0.1799(2) 0.45737(17) 0.14417(12) 0.0427(5) Uani . . 1.000
N N5 0.3336(2) 0.2628(2) 0.25121(15) 0.0557(7) Uani . . 1.000
N N6 0.3095(2) 0.5613(2) 0.37332(15) 0.0570(7) Uani . . 1.000
N N7 0.8463(3) -0.0316(3) 0.2747(2) 0.0726(10) Uani . . 1.000
N N8 0.6444(3) 1.1098(3) 0.6773(2) 0.0906(10) Uani . . 1.000
C C1 -0.1172(3) 0.5219(2) 0.26298(16) 0.0495(7) Uani . . 1.000
C C2 -0.2455(3) 0.5529(3) 0.27778(19) 0.0570(8) Uani . . 1.000
C C3 -0.3055(3) 0.5064(3) 0.3363(2) 0.0653(10) Uani . . 1.000
C C4 -0.2369(3) 0.4349(3) 0.3788(2) 0.0589(9) Uani . . 1.000
C C5 -0.1076(2) 0.4079(2) 0.36096(15) 0.0437(6) Uani . . 1.000
C C6 -0.3162(4) 0.6334(3) 0.2315(3) 0.0783(11) Uani . . 1.000
C C7 -0.0290(2) 0.3310(2) 0.40449(15) 0.0431(6) Uani . . 1.000
C C8 -0.0638(3) 0.3044(2) 0.47878(17) 0.0529(8) Uani . . 1.000
C C9 0.0090(3) 0.2305(2) 0.51591(17) 0.0552(8) Uani . . 1.000
C C10 0.1166(3) 0.1825(2) 0.47934(17) 0.0535(8) Uani . . 1.000
C C11 0.1478(3) 0.2151(2) 0.40653(17) 0.0510(8) Uani . . 1.000
C C12 0.1971(4) 0.0985(3) 0.5169(2) 0.0754(11) Uani . . 1.000
C C13 -0.0901(3) 0.1260(2) 0.11166(17) 0.0544(8) Uani . . 1.000
C C14 -0.1800(3) 0.0397(2) 0.02833(19) 0.0562(8) Uani . . 1.000
C C15 -0.1664(3) 0.0652(3) -0.04963(19) 0.0630(8) Uani . . 1.000
C C16 -0.0705(3) 0.1732(3) -0.04249(17) 0.0607(9) Uani . . 1.000
C C17 0.0125(2) 0.2565(2) 0.04402(15) 0.0437(7) Uani . . 1.000
C C18 -0.2863(4) -0.0753(3) 0.0243(2) 0.0811(11) Uani . . 1.000
C C19 0.1134(3) 0.3778(2) 0.05683(15) 0.0445(7) Uani . . 1.000
C C20 0.1370(3) 0.4096(3) -0.01767(17) 0.0641(9) Uani . . 1.000
C C21 0.2304(3) 0.5235(3) -0.00145(19) 0.0662(10) Uani . . 1.000
C C22 0.3007(3) 0.6058(2) 0.08750(17) 0.0512(8) Uani . . 1.000
C C23 0.2694(3) 0.5686(2) 0.15831(16) 0.0472(7) Uani . . 1.000
C C24 0.4050(3) 0.7307(3) 0.1068(2) 0.0681(10) Uani . . 1.000
C C25 0.4237(3) 0.2099(3) 0.25489(18) 0.0538(8) Uani . . 1.000
C C26 0.3655(3) 0.6603(3) 0.42730(18) 0.0548(8) Uani . . 1.000
C C27 0.7536(3) 0.0190(3) 0.2737(2) 0.0578(9) Uani . . 1.000
C C28 0.5693(3) 1.0190(3) 0.6243(2) 0.0626(9) Uani . . 1.000
O O1 0.0393(4) 0.7899(3) 0.2477(2) 0.0808(10) Uani . . 1.000
H H1 -0.07490 0.55250 0.22360 0.0590 Uiso calc R 1.000
H H3 -0.39300 0.52350 0.34720 0.0780 Uiso calc R 1.000
H H4 -0.27690 0.40490 0.41930 0.0710 Uiso calc R 1.000
H H6A -0.40290 0.58070 0.18610 0.1180 Uiso calc R 1.000
H H6B -0.25180 0.66760 0.20150 0.1180 Uiso calc R 1.000
H H6C -0.33910 0.70350 0.27740 0.1180 Uiso calc R 1.000
H H8 -0.13670 0.33680 0.50340 0.0640 Uiso calc R 1.000
H H9 -0.01440 0.21280 0.56580 0.0660 Uiso calc R 1.000
H H11 0.22130 0.18430 0.38160 0.0610 Uiso calc R 1.000
H H12A 0.29590 0.14310 0.54480 0.1130 Uiso calc R 1.000
H H12B 0.19200 0.01910 0.46710 0.1130 Uiso calc R 1.000
H H12C 0.15460 0.07990 0.56290 0.1130 Uiso calc R 1.000
H H13 -0.09500 0.10960 0.16530 0.0650 Uiso calc R 1.000
H H15 -0.22260 0.00900 -0.10780 0.0760 Uiso calc R 1.000
H H16 -0.06170 0.18980 -0.09550 0.0730 Uiso calc R 1.000
H H18A -0.37440 -0.05040 0.03410 0.1210 Uiso calc R 1.000
H H18B -0.24710 -0.10540 0.07180 0.1210 Uiso calc R 1.000
H H18C -0.30500 -0.14320 -0.03560 0.1210 Uiso calc R 1.000
H H20 0.09000 0.35440 -0.07820 0.0770 Uiso calc R 1.000
H H21 0.24620 0.54520 -0.05150 0.0790 Uiso calc R 1.000
H H23 0.31310 0.62400 0.21940 0.0570 Uiso calc R 1.000
H H24A 0.49940 0.71460 0.10580 0.1020 Uiso calc R 1.000
H H24B 0.40750 0.79200 0.16690 0.1020 Uiso calc R 1.000
H H24C 0.37460 0.76510 0.06010 0.1020 Uiso calc R 1.000
H H1W 0.114(5) 0.826(5) 0.270(3) 0.114(19) Uiso . . 1.000
H H2W 0.007(4) 0.844(4) 0.263(3) 0.081(14) Uiso . . 1.000

loop_
_atom_type_symbol
_atom_type_description
_atom_type_scat_dispersion_real
_atom_type_scat_dispersion_imag
_atom_type_scat_source
O O 0.0106 0.0060 'International Tables Vol C Tables 4.2.6.8 and 6.1.1.4'
N N 0.0061 0.0033 'International Tables Vol C Tables 4.2.6.8 and 6.1.1.4'
Cd Cd -0.8075 1.2024 'International Tables Vol C Tables 4.2.6.8 and 6.1.1.4'
Ag Ag -0.8971 1.1015 'International Tables Vol C Tables 4.2.6.8 and 6.1.1.4'
H H 0.0000 0.0000 'International Tables Vol C Tables 4.2.6.8 and 6.1.1.4'
C C 0.0033 0.0016 'International Tables Vol C Tables 4.2.6.8 and 6.1.1.4'

loop_
_geom_angle_atom_site_label_1
_geom_angle_atom_site_label_2
_geom_angle_atom_site_label_3
_geom_angle
_geom_angle_publ_flag
N1 Cd1 N2 70.48(7) yes
N1 Cd1 N3 87.77(6) yes
N1 Cd1 N4 100.04(7) yes
N1 Cd1 N5 161.90(7) yes
N1 Cd1 N6 92.37(7) yes
N2 Cd1 N3 101.93(7) yes
N2 Cd1 N4 168.07(7) yes
N2 Cd1 N5 91.71(7) yes
N2 Cd1 N6 97.23(7) yes
N3 Cd1 N4 69.78(7) yes
N3 Cd1 N5 92.99(7) yes
N3 Cd1 N6 159.69(8) yes
N4 Cd1 N5 97.18(7) yes
N4 Cd1 N6 90.24(7) yes
N5 Cd1 N6 93.10(8) yes
C26 Ag1 C28 172.77(12) no
C25 Ag2 C27 173.82(12) no
H1W O1 H2W 96(5) no
Cd1 N1 C1 123.81(16) no
C1 N1 C5 118.9(2) no
Cd1 N1 C5 117.05(15) no
Cd1 N2 C7 116.22(16) no
Cd1 N2 C11 124.74(17) no
C7 N2 C11 118.3(2) no
Cd1 N3 C13 123.07(15) no
Cd1 N3 C17 118.12(15) no
C13 N3 C17 118.81(19) no
Cd1 N4 C23 123.82(14) no
C19 N4 C23 119.0(2) no
Cd1 N4 C19 116.63(16) no
Cd1 N5 C25 172.5(2) no
Cd1 N6 C26 168.7(2) no
N1 C1 C2 123.6(2) no
C1 C2 C3 117.0(3) no
C1 C2 C6 121.2(3) no
C3 C2 C6 121.8(3) no
C2 C3 C4 120.4(3) no
C3 C4 C5 119.5(3) no
N1 C5 C4 120.6(2) no
C4 C5 C7 121.9(2) no
N1 C5 C7 117.45(18) no
N2 C7 C5 117.68(19) no
C5 C7 C8 121.7(2) no
N2 C7 C8 120.6(2) no
C7 C8 C9 120.1(3) no
C8 C9 C10 119.9(2) no
C9 C10 C11 116.9(2) no
C11 C10 C12 121.6(3) no
C9 C10 C12 121.5(2) no
N2 C11 C10 124.1(3) no
N3 C13 C14 124.3(2) no
C13 C14 C18 121.3(2) no
C15 C14 C18 122.6(3) no
C13 C14 C15 116.1(3) no
C14 C15 C16 120.7(3) no
C15 C16 C17 119.4(2) no
N3 C17 C16 120.7(2) no
C16 C17 C19 122.0(2) no
N3 C17 C19 117.28(19) no
N4 C19 C20 120.5(2) no
C17 C19 C20 122.1(2) no
N4 C19 C17 117.4(2) no
C19 C20 C21 119.4(2) no
C20 C21 C22 121.0(3) no
C21 C22 C24 121.8(2) no
C23 C22 C24 121.9(2) no
C21 C22 C23 116.2(3) no
N4 C23 C22 123.8(2) no
Ag2 C25 N5 176.0(3) no
Ag1 C26 N6 176.6(3) no
Ag2 C27 N7 179.0(3) no
Ag1 C28 N8 171.9(3) no
N1 C1 H1 118.19 no
C2 C1 H1 118.23 no
C4 C3 H3 119.80 no
C2 C3 H3 119.79 no
C5 C4 H4 120.31 no
C3 C4 H4 120.21 no
C2 C6 H6A 109.50 no
C2 C6 H6C 109.49 no
H6A C6 H6B 109.51 no
C2 C6 H6B 109.50 no
H6B C6 H6C 109.40 no
H6A C6 H6C 109.43 no
C7 C8 H8 119.90 no
C9 C8 H8 119.97 no
C10 C9 H9 120.06 no
C8 C9 H9 120.04 no
N2 C11 H11 118.00 no
C10 C11 H11 117.92 no
C10 C12 H12B 109.50 no
C10 C12 H12C 109.47 no
H12A C12 H12B 109.55 no
H12A C12 H12C 109.46 no
H12B C12 H12C 109.44 no
C10 C12 H12A 109.41 no
N3 C13 H13 117.87 no
C14 C13 H13 117.87 no
C16 C15 H15 119.64 no
C14 C15 H15 119.70 no
C15 C16 H16 120.23 no
C17 C16 H16 120.32 no
C14 C18 H18B 109.43 no
C14 C18 H18C 109.46 no
C14 C18 H18A 109.46 no
H18A C18 H18C 109.45 no
H18B C18 H18C 109.52 no
H18A C18 H18B 109.51 no
C19 C20 H20 120.28 no
C21 C20 H20 120.32 no
C22 C21 H21 119.51 no
C20 C21 H21 119.53 no
N4 C23 H23 118.09 no
C22 C23 H23 118.07 no
C22 C24 H24B 109.49 no
C22 C24 H24C 109.52 no
C22 C24 H24A 109.52 no
H24A C24 H24C 109.47 no
H24B C24 H24C 109.43 no
H24A C24 H24B 109.40 no

loop_
_geom_bond_atom_site_label_1
_geom_bond_atom_site_label_2
_geom_bond_distance
_geom_bond_publ_flag
Cd1 N1 2.3654(19) yes
Cd1 N2 2.375(2) yes
Cd1 N3 2.3609(18) yes
Cd1 N4 2.3924(19) yes
Cd1 N5 2.291(2) yes
Cd1 N6 2.299(2) yes
Ag1 C26 2.059(3) no
Ag1 C28 2.059(3) no
Ag2 C25 2.074(3) no
Ag2 C27 2.055(3) no
O1 H2W 0.72(5) no
O1 H1W 0.73(5) no
N1 C5 1.340(3) no
N1 C1 1.343(3) no
N2 C7 1.344(3) no
N2 C11 1.336(3) no
N3 C13 1.336(3) no
N3 C17 1.336(3) no
N4 C23 1.340(3) no
N4 C19 1.339(3) no
N5 C25 1.129(4) no
N6 C26 1.131(4) no
N7 C27 1.132(4) no
N8 C28 1.123(4) no
C1 C2 1.379(4) no
C2 C3 1.375(4) no
C2 C6 1.503(5) no
C3 C4 1.374(5) no
C4 C5 1.388(4) no
C5 C7 1.481(3) no
C7 C8 1.386(3) no
C8 C9 1.369(4) no
C9 C10 1.374(4) no
C10 C12 1.507(4) no
C10 C11 1.384(4) no
C13 C14 1.381(4) no
C14 C15 1.375(4) no
C14 C18 1.508(5) no
C15 C16 1.377(5) no
C16 C17 1.381(3) no
C17 C19 1.489(3) no
C19 C20 1.383(4) no
C20 C21 1.374(5) no
C21 C22 1.372(4) no
C22 C23 1.382(3) no
C22 C24 1.510(4) no
C1 H1 0.9308 no
C3 H3 0.9300 no
C4 H4 0.9315 no
C6 H6B 0.9598 no
C6 H6C 0.9602 no
C6 H6A 0.9597 no
C8 H8 0.9292 no
C9 H9 0.9301 no
C11 H11 0.9302 no
C12 H12C 0.9613 no
C12 H12B 0.9591 no
C12 H12A 0.9600 no
C13 H13 0.9306 no
C15 H15 0.9304 no
C16 H16 0.9298 no
C18 H18B 0.9595 no
C18 H18A 0.9596 no
C18 H18C 0.9599 no
C20 H20 0.9299 no
C21 H21 0.9307 no
C23 H23 0.9308 no
C24 H24C 0.9597 no
C24 H24A 0.9604 no
C24 H24B 0.9603 no

loop_
_geom_contact_atom_site_label_1
_geom_contact_atom_site_label_2
_geom_contact_distance
_geom_contact_site_symmetry_2
_geom_contact_publ_flag
Ag1 C12 4.088(4) 1_565 no
Ag1 C12 3.525(4) 2_666 no
Ag1 Ag1 3.7997(4) 2_676 yes
Ag1 Ag2 3.2575(3) 2_666 yes
Ag1 N8 3.350(3) 2_676 no
Ag1 C8 3.934(3) 2_566 no
Ag1 C10 4.190(3) 2_666 no
Ag1 C11 4.004(3) 2_666 no
Ag1 C28 3.167(3) 2_676 no
Ag1 C25 3.762(3) 2_666 no
Ag1 C27 4.107(3) 2_666 no
Ag2 C28 3.014(3) 2_666 no
Ag2 C5 3.802(2) 1_655 no
Ag2 Ag1 3.2576(3) 2_666 no
Ag2 N8 3.505(3) 2_666 no
Ag2 C18 4.236(3) 1_655 no
Ag2 C24 4.093(3) 1_545 no
Ag2 C3 4.141(4) 1_655 no
Ag2 C4 3.484(3) 1_655 no
Ag2 C7 3.941(2) 1_655 no
Ag2 C8 4.016(3) 1_655 no
Ag1 H4 3.5591 2_566 no
Ag1 H12B 3.6084 1_565 no
Ag1 H12B 3.4715 2_666 no
Ag1 H12A 2.7920 2_666 no
Ag1 H8 3.3382 2_566 no
Ag1 H11 3.3145 2_666 no
Ag2 H4 3.2643 1_655 no
Ag2 H13 3.7636 1_655 no
Ag2 H18A 3.6627 1_655 no
Ag2 H24B 3.4267 1_545 no
Ag2 H15 3.7027 2_555 no
O1 C1 3.278(4) . no
O1 N7 2.920(5) 1_465 no
O1 N8 2.975(5) 2_676 no
O1 H16 2.5268 2_565 no
O1 H20 2.5723 2_565 no
O1 H6B 2.8004 . no
O1 H1 2.6103 . no
N7 O1 2.920(5) 1_645 no
N8 Ag1 3.350(3) 2_676 no
N8 Ag2 3.505(3) 2_666 no
N8 C24 3.431(4) 2_676 no
N8 O1 2.975(5) 2_676 no
N5 H11 2.8168 . no
N6 H8 2.8551 2_566 no
N6 H23 2.7457 . no
N7 H12C 2.7874 2_656 no
N7 H18B 2.9434 1_655 no
N7 H13 2.7822 1_655 no
N7 H2W 2.23(4) 1_645 no
N8 H1W 2.26(5) 2_676 no
N8 H23 2.8148 2_676 no
N8 H24B 2.5088 2_676 no
C1 O1 3.278(4) . no
C1 C9 3.509(3) 2_566 no
C2 C9 3.479(4) 2_566 no
C3 Ag2 4.141(4) 1_455 no
C3 C9 3.594(4) 2_566 no
C4 C8 3.586(4) 2_566 no
C4 Ag2 3.484(3) 1_455 no
C5 Ag2 3.802(2) 1_455 no
C5 C8 3.324(3) 2_566 no
C6 C24 3.565(5) 1_455 no
C7 C27 3.526(4) 1_455 no
C7 Ag2 3.941(2) 1_455 no
C8 Ag1 3.934(3) 2_566 no
C8 Ag2 4.016(3) 1_455 no
C8 C26 3.526(4) 2_566 no
C8 C4 3.586(4) 2_566 no
C8 C5 3.324(3) 2_566 no
C9 C1 3.509(3) 2_566 no
C9 C3 3.594(4) 2_566 no
C9 C2 3.479(4) 2_566 no
C10 Ag1 4.190(3) 2_666 no
C11 Ag1 4.004(3) 2_666 no
C12 Ag1 3.525(4) 2_666 no
C12 Ag1 4.088(4) 1_545 no
C12 C28 3.546(5) 2_666 no
C13 C15 3.578(4) 2_555 no
C15 C13 3.578(4) 2_555 no
C18 Ag2 4.236(3) 1_455 no
C20 C20 3.585(4) 2_565 no
C24 C6 3.565(5) 1_655 no
C24 Ag2 4.093(3) 1_565 no
C24 N8 3.431(4) 2_676 no
C25 Ag1 3.762(3) 2_666 no
C26 C8 3.526(4) 2_566 no
C27 C7 3.526(4) 1_655 no
C27 Ag1 4.107(3) 2_666 no
C28 Ag1 3.167(3) 2_676 no
C28 Ag2 3.014(3) 2_666 no
C28 C12 3.546(5) 2_666 no
C4 H8 2.6587 . no
C6 H24A 2.8864 1_455 no
C8 H4 2.6643 . no
C15 H24C 2.9918 2_565 no
C16 H20 2.6573 . no
C20 H16 2.6563 . no
C24 H6A 3.0562 1_655 no
C25 H11 3.0939 . no
C25 H15 2.8931 2_555 no
C26 H23 3.0947 . no
C26 H8 2.6456 2_566 no
C26 H4 2.9788 2_566 no
C27 H18B 3.0133 1_655 no
C27 H13 2.7850 1_655 no
C28 H12B 2.9511 2_666 no
H1 O1 2.6103 . no
H1 H6B 2.3377 . no
H1W N8 2.26(5) 2_676 no
H2W N7 2.23(4) 1_465 no
H4 H8 2.1231 . no
H4 Ag1 3.5591 2_566 no
H4 C26 2.9788 2_566 no
H4 C8 2.6643 . no
H4 Ag2 3.2643 1_455 no
H6A C24 3.0562 1_455 no
H6A H24A 2.4518 1_455 no
H6B O1 2.8004 . no
H6B H1 2.3377 . no
H8 H4 2.1231 . no
H8 Ag1 3.3382 2_566 no
H8 C4 2.6587 . no
H8 C26 2.6456 2_566 no
H8 N6 2.8551 2_566 no
H9 H12C 2.3693 . no
H11 Ag1 3.3145 2_666 no
H11 C25 3.0939 . no
H11 N5 2.8168 . no
H12A Ag1 2.7919 2_666 no
H12B Ag1 3.6083 1_545 no
H12B Ag1 3.4715 2_666 no
H12B C28 2.9511 2_666 no
H12C H9 2.3693 . no
H12C N7 2.7874 2_656 no
H13 Ag2 3.7636 1_455 no
H13 N7 2.7822 1_455 no
H13 C27 2.7850 1_455 no
H13 H18B 2.4458 . no
H15 H18C 2.4698 . no
H15 Ag2 3.7027 2_555 no
H15 C25 2.8931 2_555 no
H16 O1 2.5268 2_565 no
H16 C20 2.6563 . no
H16 H20 2.0960 . no
H18A Ag2 3.6627 1_455 no
H18B N7 2.9434 1_455 no
H18B C27 3.0133 1_455 no
H18B H13 2.4458 . no
H18C H15 2.4698 . no
H20 H16 2.0960 . no
H20 O1 2.5723 2_565 no
H20 C16 2.6573 . no
H21 H24C 2.4812 . no
H23 C26 3.0947 . no
H23 H24B 2.4318 . no
H23 N6 2.7457 . no
H23 N8 2.8148 2_676 no
H24A C6 2.8864 1_655 no
H24A H6A 2.4518 1_655 no
H24B H23 2.4318 . no
H24B Ag2 3.4267 1_565 no
H24B N8 2.5088 2_676 no
H24C C15 2.9918 2_565 no
H24C H21 2.4812 . no

loop_
_geom_hbond_atom_site_label_D
_geom_hbond_atom_site_label_H
_geom_hbond_atom_site_label_A
_geom_hbond_site_symmetry_A
_geom_hbond_distance_DH
_geom_hbond_distance_HA
_geom_hbond_distance_DA
_geom_hbond_angle_DHA
_geom_hbond_publ_flag
O1 H1W N8 2_676 0.73(5) 2.26(5) 2.975(5) 166(6) yes
O1 H2W N7 1_465 0.72(5) 2.23(4) 2.920(5) 162(5) yes
C16 H16 O1 2_565 0.9300 2.53 3.453(4) 174 yes
C20 H20 O1 2_565 0.9300 2.57 3.502(4) 178 yes
C24 H24B N8 2_676 0.9600 2.51 3.431(4) 161 yes

loop_
_geom_torsion_atom_site_label_1
_geom_torsion_atom_site_label_2
_geom_torsion_atom_site_label_3
_geom_torsion_atom_site_label_4
_geom_torsion
_geom_torsion_publ_flag
N2 Cd1 N1 C1 -175.0(2) no
N2 Cd1 N1 C5 -0.62(15) no
N3 Cd1 N1 C1 -71.48(18) no
N3 Cd1 N1 C5 102.86(16) no
N4 Cd1 N1 C1 -2.46(19) no
N4 Cd1 N1 C5 171.88(15) no
N6 Cd1 N1 C1 88.20(19) no
N6 Cd1 N1 C5 -97.46(16) no
N1 Cd1 N2 C7 -5.87(15) no
N1 Cd1 N2 C11 -175.9(2) no
N3 Cd1 N2 C7 -89.15(16) no
N3 Cd1 N2 C11 100.78(19) no
N5 Cd1 N2 C7 177.42(16) no
N5 Cd1 N2 C11 7.4(2) no
N6 Cd1 N2 C7 84.09(17) no
N6 Cd1 N2 C11 -86.0(2) no
N1 Cd1 N3 C13 -73.2(2) no
N1 Cd1 N3 C17 107.04(17) no
N2 Cd1 N3 C13 -3.7(2) no
N2 Cd1 N3 C17 176.55(16) no
N4 Cd1 N3 C13 -174.7(2) no
N4 Cd1 N3 C17 5.49(16) no
N5 Cd1 N3 C13 88.7(2) no
N5 Cd1 N3 C17 -91.07(17) no
N6 Cd1 N3 C13 -164.0(2) no
N6 Cd1 N3 C17 16.2(3) no
N1 Cd1 N4 C19 -91.80(19) no
N1 Cd1 N4 C23 97.0(2) no
N3 Cd1 N4 C19 -7.96(18) no
N3 Cd1 N4 C23 -179.1(2) no
N5 Cd1 N4 C19 82.60(19) no
N5 Cd1 N4 C23 -88.6(2) no
N6 Cd1 N4 C19 175.75(19) no
N6 Cd1 N4 C23 4.6(2) no
Cd1 N1 C1 C2 172.7(2) no
C5 N1 C1 C2 -1.6(4) no
Cd1 N1 C5 C4 -172.8(2) no
Cd1 N1 C5 C7 6.5(3) no
C1 N1 C5 C4 1.8(3) no
C1 N1 C5 C7 -178.8(2) no
Cd1 N2 C7 C5 11.4(3) no
Cd1 N2 C7 C8 -168.13(18) no
C11 N2 C7 C5 -177.9(2) no
C11 N2 C7 C8 2.6(3) no
Cd1 N2 C11 C10 168.66(19) no
C7 N2 C11 C10 -1.2(4) no
Cd1 N3 C13 C14 -179.9(2) no
C17 N3 C13 C14 -0.1(4) no
Cd1 N3 C17 C16 178.02(19) no
Cd1 N3 C17 C19 -2.8(3) no
C13 N3 C17 C16 -1.8(4) no
C13 N3 C17 C19 177.4(2) no
Cd1 N4 C19 C17 9.6(3) no
Cd1 N4 C19 C20 -171.4(2) no
C23 N4 C19 C17 -178.8(2) no
C23 N4 C19 C20 0.2(4) no
Cd1 N4 C23 C22 169.4(2) no
C19 N4 C23 C22 -1.6(4) no
N1 C1 C2 C3 0.0(4) no
N1 C1 C2 C6 -179.8(3) no
C6 C2 C3 C4 -178.9(3) no
C1 C2 C3 C4 1.4(4) no
C2 C3 C4 C5 -1.1(5) no
C3 C4 C5 N1 -0.5(4) no
C3 C4 C5 C7 -179.8(3) no
N1 C5 C7 N2 -12.2(3) no
C4 C5 C7 C8 -13.3(4) no
N1 C5 C7 C8 167.4(2) no
C4 C5 C7 N2 167.2(2) no
C5 C7 C8 C9 178.5(2) no
N2 C7 C8 C9 -2.0(4) no
C7 C8 C9 C10 -0.1(4) no
C8 C9 C10 C12 -178.7(3) no
C8 C9 C10 C11 1.4(4) no
C9 C10 C11 N2 -0.8(4) no
C12 C10 C11 N2 179.3(3) no
N3 C13 C14 C18 -178.1(3) no
N3 C13 C14 C15 1.8(4) no
C13 C14 C15 C16 -1.7(4) no
C18 C14 C15 C16 178.3(3) no
C14 C15 C16 C17 -0.1(5) no
C15 C16 C17 N3 1.9(4) no
C15 C16 C17 C19 -177.3(3) no
N3 C17 C19 N4 -4.7(3) no
N3 C17 C19 C20 176.4(3) no
C16 C17 C19 N4 174.5(2) no
C16 C17 C19 C20 -4.5(4) no
C17 C19 C20 C21 179.4(3) no
N4 C19 C20 C21 0.5(4) no
C19 C20 C21 C22 0.2(5) no
C20 C21 C22 C23 -1.4(4) no
C20 C21 C22 C24 179.3(3) no
C21 C22 C23 N4 2.2(4) no
C24 C22 C23 N4 -178.5(3) no
